data_7234562
loop_
_publ_author_name
'Yuanxiang Xu'
'Kai Wang'
'Yujian Zhang'
'Zengqi Xie'
'Bo Zou'
'Yuguang Ma'

_publ_section_title
;
 Fluorescence mutation and structural evolution of a pi-conjugated
 molecular crystal during phase transition
;
_journal_name_full 'Journal of Materials Chemistry C'
_journal_page_first 1257
_journal_page_last 1262
_journal_paper_doi 10.1039/C5TC03745J
_journal_volume 4
_journal_year 2016
_chemical_formula_moiety 'C24 H16 N2'
_chemical_formula_sum 'C24 H16 N2'
_chemical_formula_weight 332.39
_chemical_melting_point ?
_space_group_IT_number 13
_space_group_name_Hall '-P 2yc'
_space_group_name_H-M_alt 'P 1 2/c 1'
_symmetry_cell_setting monoclinic
_symmetry_space_group_name_H-M 'P 1 2/c 1'
_atom_sites_solution_hydrogens geom
_atom_sites_solution_primary direct
_atom_sites_solution_secondary difmap
_cell_angle_alpha 90.00
_cell_angle_beta 100.45(3)
_cell_angle_gamma 90.00
_cell_formula_units_Z 4
_cell_length_a 26.930(6)
_cell_length_b 6.9117(14)
_cell_length_c 9.772(2)
_cell_measurement_reflns_used 3106
_cell_measurement_temperature 293(2)
_cell_measurement_theta_max 24.98
_cell_measurement_theta_min 3.05
_cell_volume 1788.7(7)
_computing_cell_refinement Process-auto
_computing_data_collection Process-auto
_computing_data_reduction Process-auto
_computing_structure_refinement 'SHELXL-97 (Sheldrick, 1997)'
_computing_structure_solution 'SHELXS-97 (Sheldrick, 1990)'
_diffrn_ambient_temperature 293(2)
_diffrn_detector_area_resol_mean 10.0
_diffrn_measured_fraction_theta_full 0.989
_diffrn_measured_fraction_theta_max 0.989
_diffrn_measurement_device_type 'Rigaku RAXIS-RAPID'
_diffrn_measurement_method omega-scan
_diffrn_radiation_monochromator graphite
_diffrn_radiation_source 'fine-focus sealed tube'
_diffrn_radiation_type MoK\a
_diffrn_radiation_wavelength 0.71073
_diffrn_reflns_av_R_equivalents 0.0551
_diffrn_reflns_av_sigmaI/netI 0.0554
_diffrn_reflns_limit_h_max 32
_diffrn_reflns_limit_h_min -32
_diffrn_reflns_limit_k_max 7
_diffrn_reflns_limit_k_min -8
_diffrn_reflns_limit_l_max 11
_diffrn_reflns_limit_l_min -11
_diffrn_reflns_number 13195
_diffrn_reflns_theta_full 24.98
_diffrn_reflns_theta_max 24.98
_diffrn_reflns_theta_min 3.05
_diffrn_standards_decay_% 0
_diffrn_standards_interval_count 0
_diffrn_standards_interval_time 0
_diffrn_standards_number 0
_exptl_absorpt_coefficient_mu 0.073
_exptl_absorpt_correction_T_max 0.994
_exptl_absorpt_correction_T_min 0.9841
_exptl_absorpt_correction_type empirical
_exptl_absorpt_process_details Process-auto
_exptl_crystal_colour yellow
_exptl_crystal_density_diffrn 1.234
_exptl_crystal_density_meas ?
_exptl_crystal_density_method 'not measured'
_exptl_crystal_description block
_exptl_crystal_F_000 696
_exptl_crystal_size_max 0.21
_exptl_crystal_size_mid 0.18
_exptl_crystal_size_min 0.10
_refine_diff_density_max 0.697
_refine_diff_density_min -0.259
_refine_diff_density_rms 0.064
_refine_ls_extinction_method none
_refine_ls_goodness_of_fit_ref 1.063
_refine_ls_hydrogen_treatment constr
_refine_ls_matrix_type full
_refine_ls_number_parameters 241
_refine_ls_number_reflns 3106
_refine_ls_number_restraints 0
_refine_ls_restrained_S_all 1.063
_refine_ls_R_factor_all 0.1382
_refine_ls_R_factor_gt 0.0924
_refine_ls_shift/su_max 0.000
_refine_ls_shift/su_mean 0.000
_refine_ls_structure_factor_coef Fsqd
_refine_ls_weighting_details 'calc w=1/[\s^2^(Fo^2^)+(0.1958P)^2^+0.4187P] where P=(Fo^2^+2Fc^2^)/3'
_refine_ls_weighting_scheme calc
_refine_ls_wR_factor_gt 0.3063
_refine_ls_wR_factor_ref 0.3333
_reflns_number_gt 1680
_reflns_number_total 3106
_reflns_threshold_expression >2sigma(I)
_cod_data_source_file J-Mater-Chem-C-2016-4-1257.cif
_cod_data_source_block p1
_cod_depositor_comments
;
The following automatic conversions were performed:

data item '_chemical_melting_point' value 'not measured' was changed
to '?' -- the value is undefined or not given.

data item '_symmetry_cell_setting' value 'Monoclinic' was changed to
'monoclinic' in accordance with the built-in table derived from the
CIF Core dictionary named 'cif_core.dic' version 2.4.5 last updated
on 2014-11-21.

data item '_exptl_crystal_density_meas' value 'none' was changed to
'?' -- the value is perceived as not measured.

Automatic conversion script
Id: cif_fix_values 6909 2019-04-08 15:41:33Z antanas 
;
_cod_original_sg_symbol_H-M P2/c
_cod_database_code 7234562

loop_
_symmetry_equiv_pos_as_xyz
'x, y, z'
'-x, y, -z+1/2'
'-x, -y, -z'
'x, -y, z-1/2'

loop_
_atom_site_label
_atom_site_type_symbol
_atom_site_fract_x
_atom_site_fract_y
_atom_site_fract_z
_atom_site_U_iso_or_equiv
_atom_site_adp_type
_atom_site_occupancy
_atom_site_symmetry_multiplicity
_atom_site_calc_flag
_atom_site_refinement_flags
_atom_site_disorder_assembly
_atom_site_disorder_group
N1 N 0.4194(15) 0.476(7) 0.711(4) 0.086(7) Uani 0.50 1 d P . .
N1' N 0.4032(15) 0.468(7) 0.662(4) 0.086(7) Uani 0.50 1 d P . .
N2 N 0.0955(19) 0.018(8) 0.254(5) 0.089(9) Uani 0.50 1 d P . .
N2' N 0.0814(19) 0.027(8) 0.289(5) 0.089(9) Uani 0.50 1 d P . .
C1 C 0.52254(17) 0.1429(7) 0.4353(5) 0.0568(13) Uani 1 1 d . . .
H1 H 0.5374 0.2417 0.3922 0.080 Uiso 1 1 calc . . .
C2 C 0.48655(18) 0.1880(6) 0.5150(6) 0.0556(12) Uani 1 1 d . . .
H2 H 0.4778 0.3168 0.5244 0.080 Uiso 1 1 calc . . .
C3 C 0.46326(15) 0.0461(7) 0.5811(5) 0.0499(12) Uani 1 1 d . . .
C4 C 0.42418(16) 0.1012(6) 0.6669(5) 0.0495(11) Uani 1 1 d . . .
C5 C 0.4164(2) 0.3010(8) 0.6788(7) 0.0721(17) Uani 1 1 d . . .
C6 C 0.39811(15) -0.0246(6) 0.7271(5) 0.0455(11) Uani 1 1 d . . .
H6 H 0.4064 -0.1523 0.7114 0.080 Uiso 1 1 calc . . .
C7 C 0.35921(15) -0.0076(6) 0.8127(4) 0.0433(11) Uani 1 1 d . . .
C8 C 0.3439(2) 0.1685(8) 0.8627(6) 0.0657(15) Uani 1 1 d . . .
H8 H 0.3589 0.2834 0.8419 0.080 Uiso 1 1 calc . . .
C9 C 0.3060(2) 0.1717(9) 0.9439(6) 0.0757(17) Uani 1 1 d . . .
H9 H 0.2958 0.2886 0.9770 0.080 Uiso 1 1 calc . . .
C10 C 0.28396(18) 0.0000(9) 0.9747(6) 0.0690(16) Uani 1 1 d . . .
H10 H 0.2585 0.0018 1.0274 0.080 Uiso 1 1 calc . . .
C11 C 0.2992(2) -0.1698(9) 0.9285(6) 0.0767(17) Uani 1 1 d . . .
H11 H 0.2846 -0.2848 0.9506 0.080 Uiso 1 1 calc . . .
C12 C 0.33627(19) -0.1732(8) 0.8489(6) 0.0622(14) Uani 1 1 d . . .
H12 H 0.3463 -0.2919 0.8182 0.080 Uiso 1 1 calc . . .
C13 C 0.02211(17) 0.6418(7) 0.0888(5) 0.0544(12) Uani 1 1 d . . .
H13 H 0.0369 0.7391 0.1482 0.080 Uiso 1 1 calc . . .
C14 C 0.01365(17) 0.3100(6) 0.0255(5) 0.0524(12) Uani 1 1 d . . .
H14 H 0.0226 0.1809 0.0415 0.080 Uiso 1 1 calc . . .
C15 C 0.03663(14) 0.4503(7) 0.1175(4) 0.0444(11) Uani 1 1 d . . .
C16 C 0.07526(15) 0.3944(6) 0.2406(5) 0.0471(11) Uani 1 1 d . . .
C17 C 0.0833(2) 0.1885(8) 0.2600(6) 0.0702(17) Uani 1 1 d . . .
C18 C 0.10190(16) 0.5185(6) 0.3289(5) 0.0453(11) Uani 1 1 d . . .
H18 H 0.0944 0.6475 0.3075 0.080 Uiso 1 1 calc . . .
C19 C 0.14060(15) 0.4915(6) 0.4529(4) 0.0417(10) Uani 1 1 d . . .
C20 C 0.1538(2) 0.3156(8) 0.5158(6) 0.0659(15) Uani 1 1 d . . .
H20 H 0.1378 0.2027 0.4795 0.080 Uiso 1 1 calc . . .
C21 C 0.1921(2) 0.3086(9) 0.6359(6) 0.0737(17) Uani 1 1 d . . .
H21 H 0.2011 0.1907 0.6791 0.080 Uiso 1 1 calc . . .
C22 C 0.21592(18) 0.4766(10) 0.6894(6) 0.0685(16) Uani 1 1 d . . .
H22 H 0.2416 0.4713 0.7671 0.080 Uiso 1 1 calc . . .
C23 C 0.2020(2) 0.6479(9) 0.6287(6) 0.0766(18) Uani 1 1 d . . .
H23 H 0.2176 0.7607 0.6662 0.080 Uiso 1 1 calc . . .
C24 C 0.16505(18) 0.6581(8) 0.5129(5) 0.0607(14) Uani 1 1 d . . .
H24 H 0.1560 0.7780 0.4730 0.080 Uiso 1 1 calc . . .

loop_
_atom_site_aniso_label
_atom_site_aniso_U_11
_atom_site_aniso_U_22
_atom_site_aniso_U_33
_atom_site_aniso_U_23
_atom_site_aniso_U_13
_atom_site_aniso_U_12
N1 0.11(2) 0.051(5) 0.11(2) -0.010(13) 0.069(14) -0.004(12)
N1' 0.11(2) 0.051(5) 0.11(2) -0.010(13) 0.069(14) -0.004(12)
N2 0.12(2) 0.051(5) 0.08(2) -0.012(11) -0.030(12) 0.007(12)
N2' 0.12(2) 0.051(5) 0.08(2) -0.012(11) -0.030(12) 0.007(12)
C1 0.056(3) 0.050(3) 0.067(3) 0.010(2) 0.016(2) -0.012(2)
C2 0.063(3) 0.038(3) 0.069(3) -0.008(2) 0.019(2) 0.003(2)
C3 0.043(2) 0.068(3) 0.041(3) -0.004(2) 0.0136(18) 0.005(2)
C4 0.052(2) 0.045(3) 0.054(3) -0.004(2) 0.017(2) -0.0008(19)
C5 0.081(4) 0.051(3) 0.098(5) -0.002(3) 0.051(3) 0.000(3)
C6 0.043(2) 0.050(3) 0.047(3) -0.004(2) 0.0163(19) 0.0033(18)
C7 0.041(2) 0.053(3) 0.037(2) -0.0018(18) 0.0110(17) 0.0040(17)
C8 0.082(3) 0.052(3) 0.074(4) 0.011(3) 0.045(3) 0.022(2)
C9 0.082(3) 0.081(4) 0.075(4) 0.018(3) 0.043(3) 0.042(3)
C10 0.050(3) 0.105(5) 0.058(3) 0.001(3) 0.025(2) -0.004(3)
C11 0.085(4) 0.083(4) 0.073(4) -0.021(3) 0.043(3) -0.032(3)
C12 0.066(3) 0.064(3) 0.064(3) -0.020(3) 0.033(2) -0.014(2)
C13 0.057(3) 0.045(3) 0.057(3) -0.009(2) -0.001(2) -0.011(2)
C14 0.059(3) 0.035(2) 0.063(3) 0.007(2) 0.011(2) -0.001(2)
C15 0.040(2) 0.057(3) 0.035(2) 0.003(2) 0.0029(17) 0.0033(19)
C16 0.050(2) 0.042(3) 0.048(3) 0.001(2) 0.0027(19) 0.0004(18)
C17 0.082(4) 0.048(3) 0.066(4) -0.004(3) -0.025(3) -0.001(3)
C18 0.042(2) 0.050(3) 0.042(3) -0.0004(19) 0.0015(18) -0.0062(18)
C19 0.042(2) 0.048(3) 0.036(2) 0.0036(18) 0.0062(17) 0.0061(17)
C20 0.081(3) 0.055(3) 0.053(3) -0.008(2) -0.011(3) 0.017(3)
C21 0.080(4) 0.083(4) 0.051(3) 0.002(3) -0.008(3) 0.038(3)
C22 0.047(3) 0.105(5) 0.048(3) 0.003(3) -0.006(2) -0.001(3)
C23 0.075(3) 0.091(4) 0.056(3) 0.009(3) -0.010(3) -0.031(3)
C24 0.062(3) 0.064(3) 0.048(3) 0.009(2) -0.010(2) -0.017(2)

loop_
_atom_type_symbol
_atom_type_description
_atom_type_scat_dispersion_real
_atom_type_scat_dispersion_imag
_atom_type_scat_source
C C 0.0033 0.0016 'International Tables Vol C Tables 4.2.6.8 and 6.1.1.4'
H H 0.0000 0.0000 'International Tables Vol C Tables 4.2.6.8 and 6.1.1.4'
N N 0.0061 0.0033 'International Tables Vol C Tables 4.2.6.8 and 6.1.1.4'

loop_
_geom_angle_atom_site_label_1
_geom_angle_atom_site_label_2
_geom_angle_atom_site_label_3
_geom_angle
_geom_angle_site_symmetry_1
_geom_angle_site_symmetry_3
N1' N1 C5 72(8) . .
N1 N1' C5 80(9) . .
N2' N2 C17 69(10) . .
N2 N2' C17 84(10) . .
C3 C1 C2 121.0(4) 3_656 .
C3 C1 H1 119.5 3_656 .
C2 C1 H1 119.5 . .
C1 C2 C3 121.7(4) . .
C1 C2 H2 119.2 . .
C3 C2 H2 119.2 . .
C1 C3 C2 117.3(4) 3_656 .
C1 C3 C4 122.7(4) 3_656 .
C2 C3 C4 120.1(4) . .
C6 C4 C5 120.7(4) . .
C6 C4 C3 124.2(4) . .
C5 C4 C3 115.0(4) . .
N1' C5 N1 28(2) . .
N1' C5 C4 166.1(14) . .
N1 C5 C4 165.8(16) . .
C4 C6 C7 134.2(4) . .
C4 C6 H6 112.9 . .
C7 C6 H6 112.9 . .
C12 C7 C8 117.3(4) . .
C12 C7 C6 118.9(4) . .
C8 C7 C6 123.8(4) . .
C7 C8 C9 120.1(5) . .
C7 C8 H8 120.0 . .
C9 C8 H8 120.0 . .
C10 C9 C8 119.6(5) . .
C10 C9 H9 120.2 . .
C8 C9 H9 120.2 . .
C11 C10 C9 120.3(5) . .
C11 C10 H10 119.8 . .
C9 C10 H10 119.8 . .
C10 C11 C12 120.1(5) . .
C10 C11 H11 119.9 . .
C12 C11 H11 119.9 . .
C11 C12 C7 122.5(5) . .
C11 C12 H12 118.7 . .
C7 C12 H12 118.7 . .
C14 C13 C15 121.5(4) 3_565 .
C14 C13 H13 119.2 3_565 .
C15 C13 H13 119.2 . .
C13 C14 C15 121.3(4) 3_565 .
C13 C14 H14 119.3 3_565 .
C15 C14 H14 119.3 . .
C14 C15 C13 117.2(4) . .
C14 C15 C16 120.3(4) . .
C13 C15 C16 122.5(4) . .
C18 C16 C17 119.9(4) . .
C18 C16 C15 124.8(4) . .
C17 C16 C15 115.2(4) . .
N2' C17 N2 27(3) . .
N2' C17 C16 165.9(19) . .
N2 C17 C16 166(2) . .
C16 C18 C19 132.5(4) . .
C16 C18 H18 113.7 . .
C19 C18 H18 113.7 . .
C20 C19 C24 118.3(4) . .
C20 C19 C18 124.8(4) . .
C24 C19 C18 116.9(4) . .
C19 C20 C21 119.3(5) . .
C19 C20 H20 120.3 . .
C21 C20 H20 120.3 . .
C22 C21 C20 120.2(5) . .
C22 C21 H21 119.9 . .
C20 C21 H21 119.9 . .
C23 C22 C21 119.9(4) . .
C23 C22 H22 120.1 . .
C21 C22 H22 120.1 . .
C22 C23 C24 120.9(5) . .
C22 C23 H23 119.6 . .
C24 C23 H23 119.6 . .
C23 C24 C19 121.3(5) . .
C23 C24 H24 119.3 . .
C19 C24 H24 119.3 . .

loop_
_geom_bond_atom_site_label_1
_geom_bond_atom_site_label_2
_geom_bond_distance
_geom_bond_site_symmetry_2
N1 N1' 0.59(5) .
N1 C5 1.25(4) .
N1' C5 1.21(5) .
N2 N2' 0.56(7) .
N2 C17 1.23(5) .
N2' C17 1.15(6) .
C1 C3 1.379(7) 3_656
C1 C2 1.385(7) .
C1 H1 0.9300 .
C2 C3 1.385(7) .
C2 H2 0.9300 .
C3 C1 1.379(7) 3_656
C3 C4 1.508(6) .
C4 C6 1.321(6) .
C4 C5 1.405(7) .
C6 C7 1.459(6) .
C6 H6 0.9300 .
C7 C12 1.377(7) .
C7 C8 1.401(6) .
C8 C9 1.401(7) .
C8 H8 0.9300 .
C9 C10 1.385(8) .
C9 H9 0.9300 .
C10 C11 1.348(8) .
C10 H10 0.9300 .
C11 C12 1.372(7) .
C11 H11 0.9300 .
C12 H12 0.9300 .
C13 C14 1.377(7) 3_565
C13 C15 1.394(6) .
C13 H13 0.9300 .
C14 C13 1.377(7) 3_565
C14 C15 1.389(6) .
C14 H14 0.9300 .
C15 C16 1.491(6) .
C16 C18 1.331(6) .
C16 C17 1.447(7) .
C18 C19 1.460(6) .
C18 H18 0.9300 .
C19 C20 1.379(6) .
C19 C24 1.401(6) .
C20 C21 1.415(7) .
C20 H20 0.9300 .
C21 C22 1.383(8) .
C21 H21 0.9300 .
C22 C23 1.346(8) .
C22 H22 0.9300 .
C23 C24 1.366(7) .
C23 H23 0.9300 .
C24 H24 0.9300 .
